data_7110108
loop_
_publ_author_name
'Fa-Nian Shi'
'Filipe A. Almeida Paz'
'Paulo Ribeiro-Claro'
'Joao Rocha'

_publ_section_title
;
 Transposition of chirality from diphosphonate metal-organic framework
 precursors onto porous lanthanide pyrophosphates
;
_journal_name_full Chem.Commun.
_journal_page_first 11668
_journal_paper_doi 10.1039/c3cc46503a
_journal_volume 49
_journal_year 2013
_chemical_absolute_configuration unk
_chemical_formula_sum 'Er2 O10.5 P3'
_chemical_formula_weight 595.43
_chemical_name_systematic
; 
 ? 
;
_space_group_IT_number 199
_symmetry_cell_setting cubic
_symmetry_space_group_name_Hall 'I 2b 2c 3'
_symmetry_space_group_name_H-M 'I 21 3'
_atom_sites_solution_primary direct
_atom_sites_solution_secondary difmap
_audit_creation_method SHELXL-97
_cell_angle_alpha 90.00
_cell_angle_beta 90.00
_cell_angle_gamma 90.00
_cell_formula_units_Z 8
_cell_length_a 13.4291(3)
_cell_length_b 13.4291(3)
_cell_length_c 13.4291(3)
_cell_measurement_reflns_used 6970
_cell_measurement_temperature 150(2)
_cell_measurement_theta_max 41.14
_cell_measurement_theta_min 3.03
_cell_volume 2421.81(9)
_computing_cell_refinement 'Bruker SMART'
_computing_data_collection 'Bruker SMART'
_computing_data_reduction 'Bruker SAINT'
_computing_molecular_graphics 'Bruker SHELXTL'
_computing_publication_material 'Bruker SHELXTL'
_computing_structure_refinement 'SHELXL-97 (Sheldrick, 2008)'
_computing_structure_solution 'SHELXS-97 (Sheldrick, 2008)'
_diffrn_ambient_temperature 150(2)
_diffrn_measured_fraction_theta_full 0.997
_diffrn_measured_fraction_theta_max 0.997
_diffrn_measurement_device_type 'CCD area detector'
_diffrn_measurement_method 'phi and omega scans'
_diffrn_radiation_monochromator graphite
_diffrn_radiation_source 'fine-focus sealed tube'
_diffrn_radiation_type MoK\a
_diffrn_radiation_wavelength 0.71073
_diffrn_reflns_av_R_equivalents 0.0489
_diffrn_reflns_av_sigmaI/netI 0.0277
_diffrn_reflns_limit_h_max 23
_diffrn_reflns_limit_h_min -22
_diffrn_reflns_limit_k_max 22
_diffrn_reflns_limit_k_min -22
_diffrn_reflns_limit_l_max 23
_diffrn_reflns_limit_l_min -23
_diffrn_reflns_number 21818
_diffrn_reflns_theta_full 39.35
_diffrn_reflns_theta_max 39.35
_diffrn_reflns_theta_min 3.72
_exptl_absorpt_coefficient_mu 14.195
_exptl_absorpt_correction_T_max 0.3310
_exptl_absorpt_correction_T_min 0.2807
_exptl_absorpt_correction_type multi-scan
_exptl_absorpt_process_details Sadabs
_exptl_crystal_colour pink
_exptl_crystal_density_diffrn 3.266
_exptl_crystal_density_method 'not measured'
_exptl_crystal_description cubic
_exptl_crystal_F_000 2120
_exptl_crystal_size_max 0.12
_exptl_crystal_size_mid 0.12
_exptl_crystal_size_min 0.10
_refine_diff_density_max 2.464
_refine_diff_density_min -3.644
_refine_diff_density_rms 0.239
_refine_ls_abs_structure_details 'Flack H D (1983), Acta Cryst. A39, 876-881'
_refine_ls_abs_structure_Flack 0.013(15)
_refine_ls_extinction_method none
_refine_ls_goodness_of_fit_ref 1.071
_refine_ls_matrix_type full
_refine_ls_number_parameters 48
_refine_ls_number_reflns 2413
_refine_ls_number_restraints 0
_refine_ls_restrained_S_all 1.071
_refine_ls_R_factor_all 0.0263
_refine_ls_R_factor_gt 0.0242
_refine_ls_shift/su_max 0.001
_refine_ls_shift/su_mean 0.000
_refine_ls_structure_factor_coef Fsqd
_refine_ls_weighting_details 'calc w=1/[\s^2^(Fo^2^)+(0.0301P)^2^+14.9376P] where P=(Fo^2^+2Fc^2^)/3'
_refine_ls_weighting_scheme calc
_refine_ls_wR_factor_gt 0.0597
_refine_ls_wR_factor_ref 0.0605
_reflns_number_gt 2303
_reflns_number_total 2413
_reflns_threshold_expression >2sigma(I)
_cod_data_source_file c3cc46503a.txt
_cod_data_source_block publication_text
_cod_original_sg_symbol_H-M I2(1)3
_cod_original_formula_sum 'Er2 O10.50 P3'
_cod_database_code 7110108

loop_
_symmetry_equiv_pos_as_xyz
'x, y, z'
'-x+1/2, -y, z+1/2'
'-x, y+1/2, -z+1/2'
'x+1/2, -y+1/2, -z'
'z, x, y'
'z+1/2, -x+1/2, -y'
'-z+1/2, -x, y+1/2'
'-z, x+1/2, -y+1/2'
'y, z, x'
'-y, z+1/2, -x+1/2'
'y+1/2, -z+1/2, -x'
'-y+1/2, -z, x+1/2'
'x+1/2, y+1/2, z+1/2'
'-x+1, -y+1/2, z+1'
'-x+1/2, y+1, -z+1'
'x+1, -y+1, -z+1/2'
'z+1/2, x+1/2, y+1/2'
'z+1, -x+1, -y+1/2'
'-z+1, -x+1/2, y+1'
'-z+1/2, x+1, -y+1'
'y+1/2, z+1/2, x+1/2'
'-y+1/2, z+1, -x+1'
'y+1, -z+1, -x+1/2'
'-y+1, -z+1/2, x+1'

loop_
_atom_site_label
_atom_site_type_symbol
_atom_site_fract_x
_atom_site_fract_y
_atom_site_fract_z
_atom_site_U_iso_or_equiv
_atom_site_adp_type
_atom_site_occupancy
_atom_site_symmetry_multiplicity
_atom_site_calc_flag
_atom_site_refinement_flags
Er1 Er 0.958857(12) 0.458857(12) 0.041143(12) 0.00908(5) Uani 1 3 d S
Er2 Er 0.809351(11) 0.309351(11) 0.190649(11) 0.00656(5) Uani 1 3 d S
P1 P 0.72282(7) 0.54888(7) 0.10296(7) 0.00831(14) Uani 1 1 d .
O1 O 0.7999(2) 0.4640(2) 0.1122(2) 0.0111(4) Uani 1 1 d .
O2 O 0.6832(2) 0.2346(2) 0.1255(2) 0.0124(5) Uani 1 1 d .
O3 O 0.8812(2) 0.5082(3) -0.0917(2) 0.0137(5) Uani 1 1 d .
O4 O 0.7500 0.6048(3) 0.0000 0.0117(6) Uani 1 2 d S

loop_
_atom_site_aniso_label
_atom_site_aniso_U_11
_atom_site_aniso_U_22
_atom_site_aniso_U_33
_atom_site_aniso_U_23
_atom_site_aniso_U_13
_atom_site_aniso_U_12
Er1 0.00908(5) 0.00908(5) 0.00908(5) -0.00053(5) -0.00053(5) 0.00053(5)
Er2 0.00656(5) 0.00656(5) 0.00656(5) -0.00026(4) -0.00026(4) 0.00026(4)
P1 0.0100(3) 0.0080(3) 0.0070(3) -0.0009(3) -0.0015(3) 0.0011(3)
O1 0.0106(10) 0.0109(10) 0.0116(10) 0.0003(8) 0.0011(8) 0.0051(9)
O2 0.0092(11) 0.0157(12) 0.0123(11) 0.0002(9) -0.0033(9) -0.0027(9)
O3 0.0089(11) 0.0197(13) 0.0124(11) 0.0038(9) 0.0000(8) 0.0001(9)
O4 0.0209(18) 0.0068(14) 0.0073(14) 0.000 -0.0014(12) 0.000

loop_
_atom_type_symbol
_atom_type_description
_atom_type_scat_dispersion_real
_atom_type_scat_dispersion_imag
_atom_type_scat_source
O O 0.0106 0.0060 'International Tables Vol C Tables 4.2.6.8 and 6.1.1.4'
P P 0.1023 0.0942 'International Tables Vol C Tables 4.2.6.8 and 6.1.1.4'
Er Er -0.2586 4.9576 'International Tables Vol C Tables 4.2.6.8 and 6.1.1.4'

loop_
_geom_angle_atom_site_label_1
_geom_angle_atom_site_label_2
_geom_angle_atom_site_label_3
_geom_angle
_geom_angle_site_symmetry_1
_geom_angle_site_symmetry_3
O3 Er1 O3 106.92(8) 11_556 8_645
O3 Er1 O3 106.92(8) 11_556 .
O3 Er1 O3 106.92(8) 8_645 .
O3 Er1 O1 93.33(11) 11_556 .
O3 Er1 O1 152.73(10) 8_645 .
O3 Er1 O1 83.55(10) . .
O3 Er1 O1 152.73(10) 11_556 8_645
O3 Er1 O1 83.55(10) 8_645 8_645
O3 Er1 O1 93.33(11) . 8_645
O1 Er1 O1 70.53(11) . 8_645
O3 Er1 O1 83.55(10) 11_556 11_556
O3 Er1 O1 93.33(11) 8_645 11_556
O3 Er1 O1 152.73(10) . 11_556
O1 Er1 O1 70.53(11) . 11_556
O1 Er1 O1 70.53(11) 8_645 11_556
O3 Er1 Er2 111.92(8) 11_556 .
O3 Er1 Er2 111.92(8) 8_645 .
O3 Er1 Er2 111.92(8) . .
O1 Er1 Er2 41.81(7) . .
O1 Er1 Er2 41.81(7) 8_645 .
O1 Er1 Er2 41.81(7) 11_556 .
O2 Er2 O2 98.18(10) . 11_556
O2 Er2 O2 98.18(10) . 8_645
O2 Er2 O2 98.18(10) 11_556 8_645
O2 Er2 O1 100.87(10) . .
O2 Er2 O1 88.18(11) 11_556 .
O2 Er2 O1 158.84(11) 8_645 .
O2 Er2 O1 158.84(11) . 11_556
O2 Er2 O1 100.87(10) 11_556 11_556
O2 Er2 O1 88.18(11) 8_645 11_556
O1 Er2 O1 70.77(11) . 11_556
O2 Er2 O1 88.18(11) . 8_645
O2 Er2 O1 158.84(11) 11_556 8_645
O2 Er2 O1 100.87(10) 8_645 8_645
O1 Er2 O1 70.77(11) . 8_645
O1 Er2 O1 70.77(11) 11_556 8_645
O2 Er2 Er1 119.23(8) . .
O2 Er2 Er1 119.23(8) 11_556 .
O2 Er2 Er1 119.23(8) 8_645 .
O1 Er2 Er1 41.96(7) . .
O1 Er2 Er1 41.96(7) 11_556 .
O1 Er2 Er1 41.96(7) 8_645 .
O2 P1 O3 114.80(17) 21_554 15_644
O2 P1 O1 112.20(16) 21_554 .
O3 P1 O1 111.20(18) 15_644 .
O2 P1 O4 105.79(18) 21_554 .
O3 P1 O4 106.98(14) 15_644 .
O1 P1 O4 105.10(15) . .
P1 O1 Er2 136.86(17) . .
P1 O1 Er1 126.91(17) . .
Er2 O1 Er1 96.23(10) . .
P1 O2 Er2 153.34(19) 17_544 .
P1 O3 Er1 129.70(18) 15_644 .
P1 O4 P1 124.6(3) 15_644 .

loop_
_geom_bond_atom_site_label_1
_geom_bond_atom_site_label_2
_geom_bond_distance
_geom_bond_site_symmetry_2
Er1 O3 2.170(3) 11_556
Er1 O3 2.170(3) 8_645
Er1 O3 2.170(3) .
Er1 O1 2.339(3) .
Er1 O1 2.339(3) 8_645
Er1 O1 2.339(3) 11_556
Er1 Er2 3.4775(4) .
Er2 O2 2.155(3) .
Er2 O2 2.155(3) 11_556
Er2 O2 2.155(3) 8_645
Er2 O1 2.332(3) .
Er2 O1 2.332(3) 11_556
Er2 O1 2.332(3) 8_645
P1 O2 1.498(3) 21_554
P1 O3 1.507(3) 15_644
P1 O1 1.545(3) .
P1 O4 1.615(2) .
O2 P1 1.498(3) 17_544
O3 P1 1.507(3) 15_644
O4 P1 1.615(2) 15_644
